data_7157119
loop_
_publ_author_name
'Kie\/lczewska, Urszula'
'Morzycki, Jacek W.'
'R\'arov\'a, Lucie'
'Wojtkielewicz, Agnieszka'

_publ_section_title
;
 The synthesis of solasodine F-homo-analogues.
;
_journal_issue 40
_journal_name_full 'Organic &amp; biomolecular chemistry'
_journal_page_first 9050
_journal_page_last 9058
_journal_paper_doi 10.1039/c9ob01888c
_journal_volume 17
_journal_year 2019
_chemical_absolute_configuration ad
_chemical_formula_moiety 'C43 H54 N2 O7'
_chemical_formula_sum 'C43 H54 N2 O7'
_chemical_formula_weight 710.88
_space_group_crystal_system monoclinic
_space_group_IT_number 4
_space_group_name_Hall 'P 2yb'
_space_group_name_H-M_alt 'P 1 21 1'
_symmetry_space_group_name_Hall 'P 2yb'
_symmetry_space_group_name_H-M 'P 1 21 1'
_atom_sites_solution_hydrogens geom
_audit_creation_date 2018-06-19
_audit_creation_method SHELXL-2016/6
_audit_update_record
;
2018-08-06 deposited with the CCDC.    2019-09-26 downloaded from the CCDC.
;
_cell_angle_alpha 90
_cell_angle_beta 107.1135(5)
_cell_angle_gamma 90
_cell_formula_units_Z 2
_cell_length_a 6.28330(3)
_cell_length_b 33.99155(12)
_cell_length_c 8.90762(5)
_cell_measurement_reflns_used 91552
_cell_measurement_temperature 100(2)
_cell_measurement_theta_max 76.4760
_cell_measurement_theta_min 3.8850
_cell_volume 1818.247(16)
_computing_cell_refinement 'CrysAlis PRO (Agilent Technologies, 2011)'
_computing_data_collection 'CrysAlis PRO (Agilent Technologies, 2011)'
_computing_data_reduction 'CrysAlis PRO (Agilent Technologies, 2011)'
_computing_molecular_graphics 'OLEX2 (Dolomanov <i>et al.</i>, 2009)'
_computing_publication_material 'SHELXL-97 (Sheldrick, 2008)'
_computing_structure_refinement 'SHELXL-2016/6 (Sheldrick, 2016)'
_computing_structure_solution 'SHELXD-2016(Sheldrick, 2016)'
_diffrn_ambient_temperature 100.15
_diffrn_detector 'CCD plate'
_diffrn_detector_area_resol_mean 10.4052
_diffrn_detector_type Atlas
_diffrn_measured_fraction_theta_full 1.000
_diffrn_measured_fraction_theta_max 0.998
_diffrn_measurement_details
;
List of Runs (angles in degrees, time in seconds):

  # Type    Start    End  Width  t~exp~   \w     \q     \k     \f   Frames
#--------------------------------------------------------------------------
  1  \w    -85.00  17.00   1.00    1.00    --  -41.32 103.00   8.00  102
  2  \w      5.00  85.00   1.00    1.00    --   41.32-103.00 -93.00   80
  3  \w    101.00 178.00   1.00    1.63    --  113.00 103.00   8.00   77
  4  \w     32.00 112.00   1.00    1.63    --  113.00-103.00 -93.00   80
  5  \w   -115.00 -12.00   1.00    1.00    --  -41.32 -57.00  90.00  103
  6  \w   -124.00 -79.00   1.00    1.00    --  -41.32 -99.00  30.00   45
  7  \w   -117.00 -15.00   1.00    1.00    --  -41.32 -38.00-180.00  102
  8  \w      1.00  83.00   1.00    1.00    --   41.32 -99.00 150.00   82
  9  \w     85.00 178.00   1.00    1.63    --  113.00  45.00  60.00   93
 10  \w     29.00 109.00   1.00    1.63    --  113.00 -95.00 150.00   80
 11  \w     29.00 109.00   1.00    1.63    --  113.00 -95.00  30.00   80
 12  \w     35.00 116.00   1.00    1.63    --  113.00-111.00-120.00   81
 13  \w     82.00 178.00   1.00    1.63    --  113.00  30.00 150.00   96
 14  \w     36.00 118.00   1.00    1.63    --  113.00-116.00 127.83   82
 15  \w     82.00 178.00   1.00    1.63    --  113.00  30.00 -90.00   96
 16  \w     57.00 150.00   1.00    1.63    --  113.00 178.00 150.00   93
 17  \w     35.00 116.00   1.00    1.63    --  113.00-111.00 -30.00   81
 18  \w     35.00 116.00   1.00    1.63    --  113.00-111.00   0.00   81
 19  \w     83.00 178.00   1.00    1.63    --  113.00  61.00  90.00   95
 20  \w   -120.00  -8.00   1.00    1.00    --  -41.32 -77.00 -60.00  112
 21  \w   -120.00  -8.00   1.00    1.00    --  -41.32 -77.00-150.00  112
 22  \w   -115.00 -12.00   1.00    1.00    --  -41.32 -57.00 -60.00  103
 23  \w   -124.00 -79.00   1.00    1.00    --  -41.32 -99.00-180.00   45
 24  \w   -120.00  -8.00   1.00    1.00    --  -41.32 -77.00  60.00  112
 25  \w     83.00 178.00   1.00    1.63    --  113.00  61.00-180.00   95
 26  \w     85.00 178.00   1.00    1.63    --  113.00  45.00  42.64   93
 27  \w     85.00 178.00   1.00    1.63    --  113.00  45.00 -30.00   93
 28  \w     83.00 178.00   1.00    1.63    --  113.00  61.00 150.00   95
 29  \w     83.00 178.00   1.00    1.63    --  113.00  58.00-149.51   95
 30  \w     79.00 178.00   1.00    1.63    --  113.00  77.00 -90.00   99
 31  \w    100.00 178.00   1.00    1.63    --  113.00 111.00 -60.00   78
 32  \w     79.00 178.00   1.00    1.63    --  113.00  77.00-120.00   99
 33  \w     85.00 178.00   1.00    1.63    --  113.00  45.00   0.00   93
 34  \w     83.00 178.00   1.00    1.63    --  113.00  61.00   0.00   95
 35  \w   -115.00 -12.00   1.00    1.00    --  -41.32 -57.00 150.00  103
 36  \w   -124.00 -79.00   1.00    1.00    --  -41.32 -99.00 150.00   45
 37  \w   -120.00  -8.00   1.00    1.00    --  -41.32 -77.00 120.00  112
 38  \w   -117.00 -15.00   1.00    1.00    --  -41.32 -38.00  30.00  102
 39  \w   -117.00 -15.00   1.00    1.00    --  -41.32 -38.00 -60.00  102
 40  \w     79.00 178.00   1.00    1.63    --  113.00  77.00 120.00   99
 41  \w     79.00 178.00   1.00    1.63    --  113.00  77.00  30.00   99
 42  \w     83.00 178.00   1.00    1.63    --  113.00  61.00  60.00   95
 43  \w     84.00 178.00   1.00    1.63    --  113.00  56.00  83.33   94
 44  \w     83.00 178.00   1.00    1.63    --  113.00  61.00 -60.00   95
 45  \w     79.00 178.00   1.00    1.63    --  113.00  77.00-150.00   99
 46  \w     79.00 178.00   1.00    1.63    --  113.00  77.00  90.00   99
 47  \w     83.00 178.00   1.00    1.63    --  113.00  61.00 -30.00   95
 48  \w     83.00 178.00   1.00    1.63    --  113.00  61.00 -90.00   95
 49  \w     83.00 178.00   1.00    1.63    --  113.00  60.00 164.61   95
 50  \w   -117.00 -15.00   1.00    1.00    --  -41.32 -38.00-120.00  102
 51  \w   -120.00  -8.00   1.00    1.00    --  -41.32 -77.00 -90.00  112
 52  \w   -115.00 -12.00   1.00    1.00    --  -41.32 -57.00  60.00  103
 53  \w   -120.00  -8.00   1.00    1.00    --  -41.32 -77.00  30.00  112
 54  \w     23.00  99.00   1.00    1.00    --   41.32-125.00 -30.00   76
 55  \w     83.00 178.00   1.00    1.63    --  113.00  61.00 120.00   95
 56  \w     79.00 178.00   1.00    1.63    --  113.00  77.00-180.00   99
 57  \w     83.00 178.00   1.00    1.63    --  113.00  61.00-120.00   95
 58  \w     80.00 178.00   1.00    1.63    --  113.00  75.00  -9.98   98
 59  \w     35.00 116.00   1.00    1.63    --  113.00-111.00 -60.00   81
 60  \w     79.00 178.00   1.00    1.63    --  113.00  77.00   0.00   99
 61  \w     79.00 178.00   1.00    1.63    --  113.00  77.00 -60.00   99
 62  \w     83.00 178.00   1.00    1.63    --  113.00  60.00  69.85   95
 63  \w     82.00 178.00   1.00    1.63    --  113.00  63.00  30.43   96
 64  \w     79.00 178.00   1.00    1.63    --  113.00  77.00 -30.00   99
 65  \w    -48.00 131.00   1.00    1.00    --   41.32   0.00 -60.00  179
 66  \w    -48.00 131.00   1.00    1.00    --   41.32   0.00 -90.00  179
 67  \w    -48.00 131.00   1.00    1.00    --   41.32   0.00-180.00  179
 68  \w    -48.00 131.00   1.00    1.00    --   41.32   0.00-120.00  179
 69  \w    -48.00 131.00   1.00    1.00    --   41.32   0.00-150.00  179
 70  \w     84.00 178.00   1.00    1.63    --  113.00  51.00 144.05   94
 71  \w     85.00 178.00   1.00    1.63    --  113.00  45.00 -60.00   93
 72  \w     39.00 143.00   1.00    1.63    --  113.00 -61.00  30.00  104
 73  \w     79.00 178.00   1.00    1.63    --  113.00  77.00 150.00   99
 74  \w     82.00 178.00   1.00    1.63    --  113.00  62.00  39.33   96
 75  \w     85.00 178.00   1.00    1.63    --  113.00  45.00 120.00   93
 76  \w     83.00 178.00   1.00    1.63    --  113.00  61.00-150.00   95
 77  \w     83.00 178.00   1.00    1.63    --  113.00  59.00 -95.23   95
 78  \w     79.00 178.00   1.00    1.63    --  113.00  77.00  60.00   99
 79  \w     85.00 178.00   1.00    1.63    --  113.00  45.00 -90.00   93
 80  \w    -48.00 131.00   1.00    1.00    --   41.32   0.00  90.00  179
 81  \w    -48.00 131.00   1.00    1.00    --   41.32   0.00  60.00  179
 82  \w    -48.00 131.00   1.00    1.00    --   41.32   0.00 -30.00  179
 83  \w    -48.00 131.00   1.00    1.00    --   41.32   0.00  30.00  179
 84  \w    -48.00 131.00   1.00    1.00    --   41.32   0.00   0.00  179
 85  \w     52.00 178.00   1.00    1.63    --  113.00  15.00 -90.00  126
 86  \w     81.00 178.00   1.00    1.63    --  113.00  70.00-111.83   97
 87  \w     39.00 143.00   1.00    1.63    --  113.00 -61.00-120.00  104
 88  \w     82.00 178.00   1.00    1.63    --  113.00  30.00 -30.00   96
 89  \w     83.00 178.00   1.00    1.63    --  113.00  57.00  35.08   95
 90  \w     85.00 178.00   1.00    1.63    --  113.00  45.00  90.00   93
 91  \w     38.00 141.00   1.00    1.63    --  113.00 -45.00 120.00  103
 92  \w     35.00 116.00   1.00    1.63    --  113.00-111.00 -90.00   81
 93  \w     86.00 178.00   1.00    1.63    --  113.00  41.00  27.75   92
 94  \w     85.00 178.00   1.00    1.63    --  113.00  45.00-120.00   93
 95  \w   -131.00  48.00   1.00    1.00    --  -41.32   0.00-180.00  179
 96  \w   -131.00  48.00   1.00    1.00    --  -41.32   0.00-150.00  179
 97  \w   -131.00  48.00   1.00    1.00    --  -41.32   0.00-120.00  179
 98  \w    -48.00 131.00   1.00    1.00    --   41.32   0.00 150.00  179
 99  \w    -48.00 131.00   1.00    1.00    --   41.32   0.00 120.00  179
100  \w     85.00 178.00   1.00    1.63    --  113.00  45.00  30.00   93
101  \w     24.00 178.00   1.00    1.63    --  113.00   0.00-120.00  154
102  \w     86.00 178.00   1.00    1.63    --  113.00  42.00 -60.48   92
103  \w     24.00 178.00   1.00    1.63    --  113.00   0.00-150.00  154
104  \w     24.00 178.00   1.00    1.63    --  113.00   0.00-180.00  154
105  \w     83.00 178.00   1.00    1.63    --  113.00  57.00 141.99   95
106  \w     24.00 178.00   1.00    1.63    --  113.00   0.00 -90.00  154
107  \w     24.00 178.00   1.00    1.63    --  113.00   0.00 -60.00  154
108  \w     24.00 178.00   1.00    1.63    --  113.00   0.00 -30.00  154
109  \w     85.00 178.00   1.00    1.63    --  113.00  45.00 150.00   93
110  \w   -131.00  48.00   1.00    1.00    --  -41.32   0.00  30.00  179
111  \w   -131.00  48.00   1.00    1.00    --  -41.32   0.00   0.00  179
112  \w   -131.00  48.00   1.00    1.00    --  -41.32   0.00 -90.00  179
113  \w   -131.00  48.00   1.00    1.00    --  -41.32   0.00 -30.00  179
114  \w   -131.00  48.00   1.00    1.00    --  -41.32   0.00 -60.00  179
115  \w     24.00 178.00   1.00    1.63    --  113.00   0.00  30.00  154
116  \w     24.00 178.00   1.00    1.63    --  113.00   0.00-180.00  154
117  \w     24.00 178.00   1.00    1.63    --  113.00   0.00   0.00  154
118  \w     24.00 178.00   1.00    1.63    --  113.00   0.00 150.00  154
119  \w     24.00 178.00   1.00    1.63    --  113.00   0.00 120.00  154
120  \w     24.00 178.00   1.00    1.63    --  113.00   0.00  90.00  154
121  \w     24.00 178.00   1.00    1.63    --  113.00   0.00-150.00  154
122  \w     24.00 178.00   1.00    1.63    --  113.00   0.00-120.00  154
123  \w     24.00 140.00   1.00    1.63    --  113.00   0.00 -90.00  116
124  \w     24.00 178.00   1.00    1.63    --  113.00   0.00  60.00  154
;
_diffrn_measurement_device 'four-circle diffractometer'
_diffrn_measurement_device_type 'SuperNova, Dual, Cu at zero, Atlas'
_diffrn_measurement_method '\w scans'
_diffrn_orient_matrix_type 'CrysAlisPro convention (1999,Acta A55,543-557)'
_diffrn_orient_matrix_UB_11 -0.1495647000
_diffrn_orient_matrix_UB_12 -0.0320930000
_diffrn_orient_matrix_UB_13 -0.0999564000
_diffrn_orient_matrix_UB_21 -0.1944349000
_diffrn_orient_matrix_UB_22 0.0294867000
_diffrn_orient_matrix_UB_23 -0.0485582000
_diffrn_orient_matrix_UB_31 0.0750766000
_diffrn_orient_matrix_UB_32 0.0124336000
_diffrn_orient_matrix_UB_33 -0.1428380000
_diffrn_radiation_monochromator mirror
_diffrn_radiation_probe x-ray
_diffrn_radiation_type 'Cu K\a'
_diffrn_radiation_wavelength 1.54184
_diffrn_reflns_av_R_equivalents 0.0371
_diffrn_reflns_av_sigmaI/netI 0.0345
_diffrn_reflns_Laue_measured_fraction_full 1.000
_diffrn_reflns_Laue_measured_fraction_max 0.998
_diffrn_reflns_limit_h_max 7
_diffrn_reflns_limit_h_min -7
_diffrn_reflns_limit_k_max 42
_diffrn_reflns_limit_k_min -42
_diffrn_reflns_limit_l_max 10
_diffrn_reflns_limit_l_min -11
_diffrn_reflns_number 152149
_diffrn_reflns_point_group_measured_fraction_full 1.000
_diffrn_reflns_point_group_measured_fraction_max 0.996
_diffrn_reflns_theta_full 67.684
_diffrn_reflns_theta_max 76.554
_diffrn_reflns_theta_min 2.600
_diffrn_source 'micro-focus sealed X-ray tube'
_diffrn_source_type 'SuperNova (Cu) X-ray Source'
_exptl_absorpt_coefficient_mu 0.701
_exptl_absorpt_correction_T_max 0.972
_exptl_absorpt_correction_T_min 0.804
_exptl_absorpt_correction_type multi-scan
_exptl_absorpt_process_details
;
CrysAlisPro 1.171.38.46 (Rigaku Oxford Diffraction, 2015)
Empirical absorption correction using spherical harmonics,
 implemented in SCALE3 ABSPACK scaling algorithm.
;
_exptl_crystal_colour colourless
_exptl_crystal_density_diffrn 1.298
_exptl_crystal_description prism
_exptl_crystal_F_000 764
_exptl_crystal_size_max 0.38
_exptl_crystal_size_mid 0.26
_exptl_crystal_size_min 0.04
_refine_diff_density_max 0.285
_refine_diff_density_min -0.161
_refine_diff_density_rms 0.031
_refine_ls_abs_structure_details
;
 Flack x determined using 3642 quotients [(I+)-(I-)]/[(I+)+(I-)]
 (Parsons, Flack and Wagner, Acta Cryst. B69 (2013) 249-259).
;
_refine_ls_abs_structure_Flack 0.04(3)
_refine_ls_extinction_coef 0.0019(2)
_refine_ls_extinction_expression Fc^*^=kFc[1+0.001xFc^2^\l^3^/sin(2\q)]^-1/4^
_refine_ls_extinction_method 'SHELXL-2016/6 (Sheldrick 2016)'
_refine_ls_goodness_of_fit_ref 1.020
_refine_ls_hydrogen_treatment mixed
_refine_ls_matrix_type full
_refine_ls_number_parameters 477
_refine_ls_number_reflns 7605
_refine_ls_number_restraints 1
_refine_ls_restrained_S_all 1.020
_refine_ls_R_factor_all 0.0268
_refine_ls_R_factor_gt 0.0262
_refine_ls_shift/su_max 0.000
_refine_ls_shift/su_mean 0.000
_refine_ls_structure_factor_coef Fsqd
_refine_ls_weighting_details 'w=1/[\s^2^(Fo^2^)+(0.0394P)^2^+0.4189P] where P=(Fo^2^+2Fc^2^)/3'
_refine_ls_weighting_scheme calc
_refine_ls_wR_factor_gt 0.0674
_refine_ls_wR_factor_ref 0.0679
_reflns_Friedel_coverage 0.961
_reflns_Friedel_fraction_full 1.000
_reflns_Friedel_fraction_max 0.993
_reflns_number_gt 7530
_reflns_number_total 7605
_reflns_threshold_expression 'I > 2\s(I)'
_cod_data_source_file c9ob01888c2.cif
_cod_data_source_block 26a
_cod_depositor_comments 'Adding full bibliography for 7157119--7157120.cif.'
_cod_original_cell_volume 1818.246(16)
_cod_database_code 7157119
_shelx_shelxl_version_number 2016/6

loop_
_space_group_symop_operation_xyz
'x, y, z'
'-x, y+1/2, -z'

loop_
_atom_site_label
_atom_site_type_symbol
_atom_site_fract_x
_atom_site_fract_y
_atom_site_fract_z
_atom_site_U_iso_or_equiv
_atom_site_adp_type
_atom_site_occupancy
_atom_site_site_symmetry_order
_atom_site_calc_flag
_atom_site_refinement_flags_posn
O1 O -0.45198(19) -0.45127(3) 0.25441(14) 0.0157(2) Uani 1 1 d .
O2 O -0.9339(2) -0.65224(4) -0.82854(14) 0.0179(2) Uani 1 1 d .
O3 O -0.6571(2) -0.68934(4) -0.86646(15) 0.0220(3) Uani 1 1 d .
O4 O -0.3646(2) -0.34863(3) 0.09355(15) 0.0206(3) Uani 1 1 d .
O5 O -0.4964(2) -0.32476(3) 0.28512(14) 0.0186(3) Uani 1 1 d .
O6 O -1.4447(2) -0.27599(4) -0.32720(16) 0.0266(3) Uani 1 1 d .
O7 O -1.2410(2) -0.23980(4) -0.42965(16) 0.0288(3) Uani 1 1 d .
N1 N -0.3587(2) -0.38583(4) 0.31276(16) 0.0142(3) Uani 1 1 d .
N2 N -1.2668(2) -0.26084(4) -0.32382(17) 0.0197(3) Uani 1 1 d .
C1 C -0.4954(3) -0.58655(5) -0.5641(2) 0.0171(3) Uani 1 1 d .
H1A H -0.399798 -0.566310 -0.591467 0.021 Uiso 1 1 calc R
H1B H -0.396596 -0.606027 -0.494706 0.021 Uiso 1 1 calc R
C1B C -0.8437(3) -0.67603(5) -0.9136(2) 0.0171(3) Uani 1 1 d .
C1C C -0.4026(3) -0.35351(5) 0.2175(2) 0.0153(3) Uani 1 1 d .
C2 C -0.6298(3) -0.60724(5) -0.7145(2) 0.0179(3) Uani 1 1 d .
H2A H -0.718039 -0.587537 -0.788997 0.022 Uiso 1 1 calc R
H2B H -0.526699 -0.620138 -0.764475 0.022 Uiso 1 1 calc R
C2B C -0.9982(3) -0.68366(5) -1.0731(2) 0.0162(3) Uani 1 1 d .
C2C C -0.5087(3) -0.28655(5) 0.2125(2) 0.0194(3) Uani 1 1 d .
H2CA H -0.371906 -0.282293 0.180970 0.023 Uiso 1 1 calc R
H2CB H -0.512819 -0.266171 0.290973 0.023 Uiso 1 1 calc R
C3 C -0.7850(3) -0.63781(5) -0.68004(19) 0.0165(3) Uani 1 1 d .
H3 H -0.697134 -0.660075 -0.618536 0.020 Uiso 1 1 calc R
C3B C -0.9161(3) -0.70408(5) -1.1794(2) 0.0189(3) Uani 1 1 d .
H3B H -0.766306 -0.713071 -1.148358 0.023 Uiso 1 1 calc R
C3C C -0.7083(3) -0.28129(5) 0.0704(2) 0.0170(3) Uani 1 1 d .
C4 C -0.9361(3) -0.62013(5) -0.5922(2) 0.0177(3) Uani 1 1 d .
H4A H -1.045029 -0.602391 -0.663598 0.021 Uiso 1 1 calc R
H4B H -1.020213 -0.641490 -0.559717 0.021 Uiso 1 1 calc R
C4B C -1.0512(3) -0.71140(5) -1.3305(2) 0.0227(4) Uani 1 1 d .
H4BA H -0.994217 -0.725368 -1.402651 0.027 Uiso 1 1 calc R
C4C C -0.6867(3) -0.25904(5) -0.0558(2) 0.0186(3) Uani 1 1 d .
H4C H -0.545552 -0.248494 -0.052940 0.022 Uiso 1 1 calc R
C5 C -0.8067(3) -0.59721(5) -0.4480(2) 0.0156(3) Uani 1 1 d .
C5B C -1.2705(3) -0.69824(5) -1.3760(2) 0.0229(4) Uani 1 1 d .
H5B H -1.363296 -0.703183 -1.479567 0.028 Uiso 1 1 calc R
C5C C -0.8696(3) -0.25211(5) -0.1858(2) 0.0182(3) Uani 1 1 d .
H5C H -0.855508 -0.236871 -0.271801 0.022 Uiso 1 1 calc R
C6 C -0.8431(3) -0.60321(5) -0.3099(2) 0.0166(3) Uani 1 1 d .
H6 H -0.945198 -0.623318 -0.303584 0.020 Uiso 1 1 calc R
C6B C -1.3541(3) -0.67788(6) -1.2705(2) 0.0228(4) Uani 1 1 d .
H6B H -1.504010 -0.668976 -1.301809 0.027 Uiso 1 1 calc R
C6C C -1.0725(3) -0.26802(5) -0.1865(2) 0.0167(3) Uani 1 1 d .
C7 C -0.7329(3) -0.58016(5) -0.1628(2) 0.0170(3) Uani 1 1 d .
H7A H -0.617469 -0.596717 -0.090804 0.020 Uiso 1 1 calc R
H7B H -0.845391 -0.573523 -0.108887 0.020 Uiso 1 1 calc R
C7B C -1.2185(3) -0.67054(5) -1.1190(2) 0.0204(4) Uani 1 1 d .
H7BA H -1.275597 -0.656606 -1.046782 0.024 Uiso 1 1 calc R
C7C C -1.1004(3) -0.29058(5) -0.0640(2) 0.0178(3) Uani 1 1 d .
H7C H -1.241190 -0.301559 -0.068587 0.021 Uiso 1 1 calc R
C8 C -0.6254(3) -0.54217(5) -0.19831(19) 0.0143(3) Uani 1 1 d .
H8 H -0.746007 -0.523410 -0.252760 0.017 Uiso 1 1 calc R
C8C C -0.9158(3) -0.29665(5) 0.0658(2) 0.0176(3) Uani 1 1 d .
H8C H -0.931322 -0.311442 0.152475 0.021 Uiso 1 1 calc R
C9 C -0.4874(3) -0.55258(5) -0.3111(2) 0.0155(3) Uani 1 1 d .
H9 H -0.394201 -0.575809 -0.263464 0.019 Uiso 1 1 calc R
C10 C -0.6411(3) -0.56671(5) -0.47270(19) 0.0143(3) Uani 1 1 d .
C11 C -0.3221(3) -0.52030(5) -0.3284(2) 0.0208(4) Uani 1 1 d .
H11A H -0.213583 -0.532183 -0.376165 0.025 Uiso 1 1 calc R
H11B H -0.405724 -0.499883 -0.401504 0.025 Uiso 1 1 calc R
C12 C -0.1937(3) -0.50044(5) -0.1729(2) 0.0191(3) Uani 1 1 d .
H12A H -0.086919 -0.519415 -0.106841 0.023 Uiso 1 1 calc R
H12B H -0.107935 -0.477861 -0.194957 0.023 Uiso 1 1 calc R
C13 C -0.3533(3) -0.48605(5) -0.0839(2) 0.0142(3) Uani 1 1 d .
C14 C -0.4786(3) -0.52255(5) -0.05002(19) 0.0148(3) Uani 1 1 d .
H14 H -0.362483 -0.542246 0.002834 0.018 Uiso 1 1 calc R
C15 C -0.5828(3) -0.50773(5) 0.0749(2) 0.0167(3) Uani 1 1 d .
H15A H -0.632990 -0.529801 0.128579 0.020 Uiso 1 1 calc R
H15B H -0.709800 -0.489878 0.029015 0.020 Uiso 1 1 calc R
C16 C -0.3861(3) -0.48573(5) 0.1865(2) 0.0155(3) Uani 1 1 d .
H16 H -0.299788 -0.503815 0.271199 0.019 Uiso 1 1 calc R
C17 C -0.2367(3) -0.47118(5) 0.08625(19) 0.0145(3) Uani 1 1 d .
H17 H -0.086467 -0.483682 0.125804 0.017 Uiso 1 1 calc R
C18 C -0.5127(3) -0.45530(5) -0.1822(2) 0.0183(3) Uani 1 1 d .
H18A H -0.600857 -0.467214 -0.281128 0.027 Uiso 1 1 calc GR
H18B H -0.426821 -0.433172 -0.204555 0.027 Uiso 1 1 calc GR
H18C H -0.612549 -0.445838 -0.123676 0.027 Uiso 1 1 calc GR
C19 C -0.7743(3) -0.53231(5) -0.5689(2) 0.0190(3) Uani 1 1 d .
H19A H -0.852994 -0.518200 -0.505307 0.028 Uiso 1 1 calc GR
H19B H -0.882527 -0.542621 -0.663741 0.028 Uiso 1 1 calc GR
H19C H -0.672104 -0.514271 -0.598837 0.028 Uiso 1 1 calc GR
C20 C -0.2148(3) -0.42653(5) 0.1180(2) 0.0153(3) Uani 1 1 d .
C21 C 0.0083(3) -0.41000(5) 0.1124(2) 0.0205(3) Uani 1 1 d .
H21A H 0.015200 -0.381842 0.137016 0.031 Uiso 1 1 calc GR
H21B H 0.023743 -0.413822 0.007064 0.031 Uiso 1 1 calc GR
H21C H 0.129365 -0.423706 0.189563 0.031 Uiso 1 1 calc GR
H20 H -0.335(4) -0.4133(7) 0.037(3) 0.025 Uiso 1 1 d R
C22 C -0.2707(3) -0.42319(5) 0.2755(2) 0.0145(3) Uani 1 1 d .
C23 C -0.0745(3) -0.43641(5) 0.4165(2) 0.0159(3) Uani 1 1 d .
H23A H -0.135703 -0.449927 0.493145 0.019 Uiso 1 1 calc R
H23B H 0.015455 -0.455845 0.378794 0.019 Uiso 1 1 calc R
C24 C 0.0799(3) -0.40330(5) 0.5017(2) 0.0170(3) Uani 1 1 d .
H24A H 0.233363 -0.413778 0.540508 0.020 Uiso 1 1 calc R
H24B H 0.080209 -0.382253 0.424961 0.020 Uiso 1 1 calc R
C25 C 0.0175(3) -0.38513(5) 0.6402(2) 0.0189(3) Uani 1 1 d .
H25 H 0.000213 -0.407069 0.710471 0.023 Uiso 1 1 calc R
C26 C -0.2019(3) -0.36252(5) 0.5897(2) 0.0190(3) Uani 1 1 d .
H26A H -0.248891 -0.356875 0.684338 0.023 Uiso 1 1 calc R
H26B H -0.175615 -0.336972 0.544882 0.023 Uiso 1 1 calc R
C26A C -0.3923(3) -0.38344(5) 0.4700(2) 0.0164(3) Uani 1 1 d .
H26C H -0.407176 -0.410382 0.507934 0.020 Uiso 1 1 calc R
H26D H -0.533043 -0.369245 0.461387 0.020 Uiso 1 1 calc R
C27 C 0.2046(3) -0.35834(6) 0.7353(2) 0.0256(4) Uani 1 1 d .
H27A H 0.343533 -0.373370 0.770457 0.038 Uiso 1 1 calc GR
H27B H 0.166052 -0.348151 0.826892 0.038 Uiso 1 1 calc GR
H27C H 0.223988 -0.336330 0.669457 0.038 Uiso 1 1 calc GR

loop_
_atom_site_aniso_label
_atom_site_aniso_U_11
_atom_site_aniso_U_22
_atom_site_aniso_U_33
_atom_site_aniso_U_23
_atom_site_aniso_U_13
_atom_site_aniso_U_12
O1 0.0180(5) 0.0129(5) 0.0173(6) -0.0027(4) 0.0071(4) -0.0025(4)
O2 0.0200(6) 0.0184(6) 0.0147(6) -0.0047(5) 0.0042(5) 0.0003(5)
O3 0.0223(6) 0.0210(6) 0.0205(6) -0.0041(5) 0.0031(5) 0.0038(5)
O4 0.0291(6) 0.0150(6) 0.0193(6) 0.0019(5) 0.0096(5) 0.0020(5)
O5 0.0248(6) 0.0139(5) 0.0169(6) 0.0012(5) 0.0056(5) 0.0064(5)
O6 0.0193(6) 0.0305(7) 0.0277(7) 0.0003(6) 0.0033(5) -0.0024(5)
O7 0.0283(7) 0.0390(8) 0.0186(6) 0.0096(6) 0.0061(5) 0.0036(6)
N1 0.0153(6) 0.0127(6) 0.0146(7) -0.0006(5) 0.0043(5) 0.0014(5)
N2 0.0209(7) 0.0208(7) 0.0173(7) -0.0016(6) 0.0054(6) 0.0026(6)
C1 0.0195(8) 0.0167(7) 0.0176(8) -0.0034(6) 0.0093(6) -0.0028(6)
C1B 0.0231(8) 0.0125(7) 0.0166(8) -0.0008(6) 0.0071(7) -0.0013(6)
C1C 0.0150(7) 0.0130(7) 0.0167(8) -0.0011(6) 0.0028(6) 0.0008(6)
C2 0.0242(8) 0.0171(8) 0.0148(8) -0.0032(6) 0.0093(6) -0.0027(6)
C2B 0.0217(8) 0.0131(7) 0.0141(8) -0.0003(6) 0.0060(6) -0.0027(6)
C2C 0.0243(8) 0.0114(7) 0.0194(8) -0.0003(6) 0.0018(7) 0.0024(6)
C3 0.0214(8) 0.0152(7) 0.0124(7) -0.0024(6) 0.0043(6) -0.0017(6)
C3B 0.0234(8) 0.0160(8) 0.0181(8) -0.0008(6) 0.0075(7) 0.0011(6)
C3C 0.0204(8) 0.0120(7) 0.0176(8) -0.0021(6) 0.0042(6) 0.0025(6)
C4 0.0194(8) 0.0185(8) 0.0158(8) -0.0040(6) 0.0061(6) -0.0036(6)
C4B 0.0320(9) 0.0194(8) 0.0177(8) -0.0038(7) 0.0086(7) -0.0021(7)
C4C 0.0189(8) 0.0165(8) 0.0207(8) -0.0011(6) 0.0065(6) -0.0008(6)
C5 0.0166(7) 0.0128(7) 0.0174(8) -0.0015(6) 0.0052(6) -0.0001(6)
C5B 0.0280(9) 0.0225(8) 0.0156(8) 0.0002(7) 0.0024(7) -0.0069(7)
C5C 0.0210(8) 0.0168(7) 0.0180(8) 0.0018(6) 0.0078(6) 0.0010(6)
C6 0.0197(8) 0.0143(7) 0.0173(8) -0.0017(6) 0.0078(6) -0.0028(6)
C6B 0.0206(8) 0.0251(9) 0.0215(9) 0.0031(7) 0.0044(7) -0.0018(7)
C6C 0.0186(8) 0.0164(8) 0.0148(8) -0.0011(6) 0.0044(6) 0.0029(6)
C7 0.0226(8) 0.0154(7) 0.0151(8) -0.0005(6) 0.0085(6) -0.0033(6)
C7B 0.0236(9) 0.0205(8) 0.0187(9) 0.0000(7) 0.0086(7) -0.0003(6)
C7C 0.0197(8) 0.0139(7) 0.0212(8) -0.0008(6) 0.0080(6) -0.0003(6)
C8 0.0178(7) 0.0122(7) 0.0137(7) -0.0007(6) 0.0059(6) -0.0011(6)
C8C 0.0237(8) 0.0131(7) 0.0174(8) 0.0015(6) 0.0080(6) 0.0015(6)
C9 0.0171(7) 0.0149(7) 0.0154(8) -0.0020(6) 0.0060(6) -0.0015(6)
C10 0.0184(7) 0.0126(7) 0.0128(7) -0.0006(6) 0.0061(6) -0.0007(6)
C11 0.0230(8) 0.0238(9) 0.0193(9) -0.0068(7) 0.0119(7) -0.0074(7)
C12 0.0190(8) 0.0197(8) 0.0211(9) -0.0052(7) 0.0096(7) -0.0052(6)
C13 0.0158(7) 0.0133(7) 0.0145(8) -0.0008(6) 0.0058(6) -0.0010(6)
C14 0.0183(8) 0.0125(7) 0.0140(8) -0.0006(6) 0.0053(6) -0.0012(6)
C15 0.0209(8) 0.0148(7) 0.0158(8) -0.0014(6) 0.0076(6) -0.0044(6)
C16 0.0207(8) 0.0116(7) 0.0145(8) -0.0011(6) 0.0058(6) -0.0003(6)
C17 0.0157(7) 0.0123(7) 0.0154(8) -0.0006(6) 0.0043(6) 0.0002(5)
C18 0.0208(8) 0.0154(7) 0.0178(8) 0.0016(6) 0.0042(6) -0.0021(6)
C19 0.0253(9) 0.0153(8) 0.0161(8) 0.0017(6) 0.0059(7) 0.0011(6)
C20 0.0176(7) 0.0135(7) 0.0155(8) -0.0007(6) 0.0060(6) -0.0002(6)
C21 0.0235(8) 0.0182(8) 0.0230(9) -0.0032(7) 0.0117(7) -0.0040(6)
C22 0.0153(7) 0.0118(7) 0.0162(8) -0.0010(6) 0.0043(6) -0.0004(6)
C23 0.0167(8) 0.0137(7) 0.0162(8) 0.0002(6) 0.0029(6) 0.0022(6)
C24 0.0144(7) 0.0173(7) 0.0179(8) -0.0004(6) 0.0025(6) 0.0010(6)
C25 0.0214(8) 0.0170(8) 0.0163(8) -0.0011(6) 0.0022(6) -0.0004(6)
C26 0.0240(8) 0.0188(8) 0.0146(8) -0.0028(6) 0.0063(7) 0.0024(7)
C26A 0.0169(8) 0.0177(8) 0.0159(8) 0.0008(6) 0.0067(6) 0.0026(6)
C27 0.0248(9) 0.0226(9) 0.0242(9) -0.0066(7) -0.0010(7) 0.0019(7)

loop_
_atom_type_symbol
_atom_type_description
_atom_type_scat_dispersion_real
_atom_type_scat_dispersion_imag
_atom_type_scat_source
C C 0.0181 0.0091 'International Tables Vol C Tables 4.2.6.8 and 6.1.1.4'
H H 0.0000 0.0000 'International Tables Vol C Tables 4.2.6.8 and 6.1.1.4'
N N 0.0311 0.0180 'International Tables Vol C Tables 4.2.6.8 and 6.1.1.4'
O O 0.0492 0.0322 'International Tables Vol C Tables 4.2.6.8 and 6.1.1.4'

loop_
_geom_angle_atom_site_label_1
_geom_angle_atom_site_label_2
_geom_angle_atom_site_label_3
_geom_angle
C16 O1 C22 106.13(12)
C1B O2 C3 116.64(13)
C1C O5 C2C 114.74(13)
C1C N1 C22 125.32(14)
C1C N1 C26A 119.03(14)
C22 N1 C26A 115.59(13)
O6 N2 O7 123.43(15)
O6 N2 C6C 118.63(15)
O7 N2 C6C 117.94(15)
H1A C1 H1B 107.7
C2 C1 H1A 108.8
C2 C1 H1B 108.8
C2 C1 C10 113.71(14)
C10 C1 H1A 108.8
C10 C1 H1B 108.8
O2 C1B C2B 112.22(14)
O3 C1B O2 123.80(16)
O3 C1B C2B 123.97(16)
O4 C1C O5 122.06(15)
O4 C1C N1 128.34(15)
N1 C1C O5 109.58(14)
C1 C2 H2A 109.4
C1 C2 H2B 109.4
H2A C2 H2B 108.0
C3 C2 C1 111.11(14)
C3 C2 H2A 109.4
C3 C2 H2B 109.4
C3B C2B C1B 117.94(15)
C3B C2B C7B 119.67(16)
C7B C2B C1B 122.38(16)
O5 C2C H2CA 108.8
O5 C2C H2CB 108.8
O5 C2C C3C 113.88(14)
H2CA C2C H2CB 107.7
C3C C2C H2CA 108.8
C3C C2C H2CB 108.8
O2 C3 C2 108.98(13)
O2 C3 H3 110.2
O2 C3 C4 105.54(13)
C2 C3 H3 110.2
C2 C3 C4 111.67(14)
C4 C3 H3 110.2
C2B C3B H3B 119.8
C4B C3B C2B 120.46(16)
C4B C3B H3B 119.8
C4C C3C C2C 119.14(15)
C8C C3C C2C 121.33(16)
C8C C3C C4C 119.46(15)
C3 C4 H4A 109.2
C3 C4 H4B 109.2
H4A C4 H4B 107.9
C5 C4 C3 112.22(14)
C5 C4 H4A 109.2
C5 C4 H4B 109.2
C3B C4B H4BA 120.1
C3B C4B C5B 119.79(17)
C5B C4B H4BA 120.1
C3C C4C H4C 119.6
C5C C4C C3C 120.72(16)
C5C C4C H4C 119.6
C4 C5 C10 116.33(14)
C6 C5 C4 120.54(15)
C6 C5 C10 123.10(15)
C4B C5B H5B 119.9
C6B C5B C4B 120.15(17)
C6B C5B H5B 119.9
C4C C5C H5C 120.9
C6C C5C C4C 118.16(16)
C6C C5C H5C 120.9
C5 C6 H6 117.9
C5 C6 C7 124.26(15)
C7 C6 H6 117.9
C5B C6B H6B 120.0
C5B C6B C7B 120.05(17)
C7B C6B H6B 120.0
C5C C6C N2 118.47(15)
C5C C6C C7C 122.87(16)
C7C C6C N2 118.65(15)
C6 C7 H7A 109.2
C6 C7 H7B 109.2
C6 C7 C8 112.06(14)
H7A C7 H7B 107.9
C8 C7 H7A 109.2
C8 C7 H7B 109.2
C2B C7B H7BA 120.1
C6B C7B C2B 119.89(17)
C6B C7B H7BA 120.1
C6C C7C H7C 121.0
C6C C7C C8C 117.94(16)
C8C C7C H7C 121.0
C7 C8 H8 108.7
C7 C8 C9 107.84(13)
C9 C8 H8 108.7
C14 C8 C7 112.38(13)
C14 C8 H8 108.7
C14 C8 C9 110.51(13)
C3C C8C H8C 119.6
C7C C8C C3C 120.83(16)
C7C C8C H8C 119.6
C8 C9 H9 106.0
C8 C9 C10 110.95(13)
C8 C9 C11 114.99(13)
C10 C9 H9 106.0
C11 C9 H9 106.0
C11 C9 C10 112.21(14)
C1 C10 C9 108.64(13)
C5 C10 C1 108.24(13)
C5 C10 C9 109.82(13)
C5 C10 C19 108.22(13)
C19 C10 C1 110.26(14)
C19 C10 C9 111.59(13)
C9 C11 H11A 108.7
C9 C11 H11B 108.7
H11A C11 H11B 107.6
C12 C11 C9 114.22(14)
C12 C11 H11A 108.7
C12 C11 H11B 108.7
C11 C12 H12A 109.5
C11 C12 H12B 109.5
H12A C12 H12B 108.1
C13 C12 C11 110.88(14)
C13 C12 H12A 109.5
C13 C12 H12B 109.5
C12 C13 C14 107.08(13)
C12 C13 C17 114.49(14)
C12 C13 C18 109.89(14)
C14 C13 C17 101.00(13)
C18 C13 C14 111.99(13)
C18 C13 C17 112.03(13)
C8 C14 C13 113.27(13)
C8 C14 H14 106.7
C8 C14 C15 119.60(14)
C13 C14 H14 106.7
C15 C14 C13 103.22(12)
C15 C14 H14 106.7
C14 C15 H15A 111.5
C14 C15 H15B 111.5
C14 C15 C16 101.31(13)
H15A C15 H15B 109.3
C16 C15 H15A 111.5
C16 C15 H15B 111.5
O1 C16 C15 113.21(13)
O1 C16 H16 110.1
O1 C16 C17 106.29(12)
C15 C16 H16 110.1
C15 C16 C17 106.86(13)
C17 C16 H16 110.1
C13 C17 H17 109.2
C16 C17 C13 105.35(12)
C16 C17 H17 109.2
C20 C17 C13 119.18(14)
C20 C17 C16 104.13(13)
C20 C17 H17 109.2
C13 C18 H18A 109.5
C13 C18 H18B 109.5
C13 C18 H18C 109.5
H18A C18 H18B 109.5
H18A C18 H18C 109.5
H18B C18 H18C 109.5
C10 C19 H19A 109.5
C10 C19 H19B 109.5
C10 C19 H19C 109.5
H19A C19 H19B 109.5
H19A C19 H19C 109.5
H19B C19 H19C 109.5
C17 C20 H20 107.8(14)
C17 C20 C22 101.92(13)
C21 C20 C17 112.96(14)
C21 C20 H20 108.9(14)
C21 C20 C22 117.29(14)
C22 C20 H20 107.4(14)
C20 C21 H21A 109.5
C20 C21 H21B 109.5
C20 C21 H21C 109.5
H21A C21 H21B 109.5
H21A C21 H21C 109.5
H21B C21 H21C 109.5
O1 C22 N1 105.34(12)
O1 C22 C20 102.29(12)
O1 C22 C23 108.72(13)
N1 C22 C20 118.16(14)
N1 C22 C23 109.43(13)
C23 C22 C20 112.09(13)
C22 C23 H23A 108.5
C22 C23 H23B 108.5
H23A C23 H23B 107.5
C24 C23 C22 115.22(13)
C24 C23 H23A 108.5
C24 C23 H23B 108.5
C23 C24 H24A 108.5
C23 C24 H24B 108.5
H24A C24 H24B 107.5
C25 C24 C23 114.89(14)
C25 C24 H24A 108.5
C25 C24 H24B 108.5
C24 C25 H25 107.7
C24 C25 C27 110.45(15)
C26 C25 C24 112.92(14)
C26 C25 H25 107.7
C26 C25 C27 110.09(14)
C27 C25 H25 107.7
C25 C26 H26A 108.5
C25 C26 H26B 108.5
H26A C26 H26B 107.5
C26A C26 C25 115.23(14)
C26A C26 H26A 108.5
C26A C26 H26B 108.5
N1 C26A C26 112.76(14)
N1 C26A H26C 109.0
N1 C26A H26D 109.0
C26 C26A H26C 109.0
C26 C26A H26D 109.0
H26C C26A H26D 107.8
C25 C27 H27A 109.5
C25 C27 H27B 109.5
C25 C27 H27C 109.5
H27A C27 H27B 109.5
H27A C27 H27C 109.5
H27B C27 H27C 109.5

loop_
_geom_bond_atom_site_label_1
_geom_bond_atom_site_label_2
_geom_bond_distance
O1 C16 1.4341(19)
O1 C22 1.4555(19)
O2 C1B 1.343(2)
O2 C3 1.4620(19)
O3 C1B 1.211(2)
O4 C1C 1.208(2)
O5 C1C 1.369(2)
O5 C2C 1.443(2)
O6 N2 1.223(2)
O7 N2 1.231(2)
N1 C1C 1.366(2)
N1 C22 1.462(2)
N1 C26A 1.479(2)
N2 C6C 1.472(2)
C1 H1A 0.9900
C1 H1B 0.9900
C1 C2 1.528(2)
C1 C10 1.547(2)
C1B C2B 1.489(2)
C2 H2A 0.9900
C2 H2B 0.9900
C2 C3 1.517(2)
C2B C3B 1.390(2)
C2B C7B 1.396(3)
C2C H2CA 0.9900
C2C H2CB 0.9900
C2C C3C 1.507(2)
C3 H3 1.0000
C3 C4 1.521(2)
C3B H3B 0.9500
C3B C4B 1.386(3)
C3C C4C 1.394(2)
C3C C8C 1.394(2)
C4 H4A 0.9900
C4 H4B 0.9900
C4 C5 1.518(2)
C4B H4BA 0.9500
C4B C5B 1.391(3)
C4C H4C 0.9500
C4C C5C 1.390(2)
C5 C6 1.331(2)
C5 C10 1.530(2)
C5B H5B 0.9500
C5B C6B 1.389(3)
C5C H5C 0.9500
C5C C6C 1.383(2)
C6 H6 0.9500
C6 C7 1.509(2)
C6B H6B 0.9500
C6B C7B 1.390(3)
C6C C7C 1.386(2)
C7 H7A 0.9900
C7 H7B 0.9900
C7 C8 1.533(2)
C7B H7BA 0.9500
C7C H7C 0.9500
C7C C8C 1.392(2)
C8 H8 1.0000
C8 C9 1.548(2)
C8 C14 1.524(2)
C8C H8C 0.9500
C9 H9 1.0000
C9 C10 1.555(2)
C9 C11 1.549(2)
C10 C19 1.543(2)
C11 H11A 0.9900
C11 H11B 0.9900
C11 C12 1.539(2)
C12 H12A 0.9900
C12 H12B 0.9900
C12 C13 1.530(2)
C13 C14 1.546(2)
C13 C17 1.561(2)
C13 C18 1.532(2)
C14 H14 1.0000
C14 C15 1.533(2)
C15 H15A 0.9900
C15 H15B 0.9900
C15 C16 1.534(2)
C16 H16 1.0000
C16 C17 1.555(2)
C17 H17 1.0000
C17 C20 1.543(2)
C18 H18A 0.9800
C18 H18B 0.9800
C18 H18C 0.9800
C19 H19A 0.9800
C19 H19B 0.9800
C19 H19C 0.9800
C20 C21 1.524(2)
C20 H20 0.99(2)
C20 C22 1.547(2)
C21 H21A 0.9800
C21 H21B 0.9800
C21 H21C 0.9800
C22 C23 1.545(2)
C23 H23A 0.9900
C23 H23B 0.9900
C23 C24 1.533(2)
C24 H24A 0.9900
C24 H24B 0.9900
C24 C25 1.530(2)
C25 H25 1.0000
C25 C26 1.526(2)
C25 C27 1.531(2)
C26 H26A 0.9900
C26 H26B 0.9900
C26 C26A 1.524(2)
C26A H26C 0.9900
C26A H26D 0.9900
C27 H27A 0.9800
C27 H27B 0.9800
C27 H27C 0.9800
